data_1516672
loop_
_publ_author_name
'Rudebusch, Gabriel E.'
'Fix, Aaron G.'
'Henthorn, Hillary A.'
'Vonnegut, Chris L.'
'Zakharov, Lev N.'
'Haley, Michael M.'

_publ_section_title
;
 Quinoidal diindenothienoacenes: synthesis and properties of new
 functional organic materials
;
_journal_issue 9
_journal_name_full 'Chemical Science'
_journal_page_first 3627
_journal_paper_doi 10.1039/C4SC01432D
_journal_volume 5
_journal_year 2014
_chemical_formula_sum 'C44 H50 S3 Si2'
_chemical_formula_weight 731.20
_chemical_name_systematic
; 
 ? 
;
_space_group_IT_number 2
_symmetry_cell_setting triclinic
_symmetry_space_group_name_Hall '-P 1'
_symmetry_space_group_name_H-M 'P -1'
_atom_sites_solution_hydrogens geom
_atom_sites_solution_primary direct
_atom_sites_solution_secondary difmap
_audit_creation_method SHELXTL
_cell_angle_alpha 73.188(4)
_cell_angle_beta 81.718(4)
_cell_angle_gamma 82.685(4)
_cell_formula_units_Z 2
_cell_length_a 7.5217(4)
_cell_length_b 14.0563(8)
_cell_length_c 20.3360(11)
_cell_measurement_reflns_used 8568
_cell_measurement_temperature 150(2)
_cell_measurement_theta_max 66.74
_cell_measurement_theta_min 2.28
_cell_volume 2028.4(2)
_computing_cell_refinement 'Bruker SAINT'
_computing_data_collection 'Bruker APEX2'
_computing_data_reduction 'Bruker SAINT'
_computing_molecular_graphics 'Bruker SHELXTL'
_computing_publication_material 'Bruker SHELXTL'
_computing_structure_refinement 'SHELXL-97 (Sheldrick, 2008)'
_computing_structure_solution 'SHELXS-97 (Sheldrick, 2008)'
_diffrn_ambient_temperature 150(2)
_diffrn_measured_fraction_theta_full 0.966
_diffrn_measured_fraction_theta_max 0.966
_diffrn_measurement_device_type 'Bruker APEX-II CCD'
_diffrn_measurement_method '\f and \w scans'
_diffrn_radiation_monochromator graphite
_diffrn_radiation_source 'fine-focus sealed tube'
_diffrn_radiation_type CuK\a
_diffrn_radiation_wavelength 1.54178
_diffrn_reflns_av_R_equivalents 0.0496
_diffrn_reflns_av_sigmaI/netI 0.0451
_diffrn_reflns_limit_h_max 8
_diffrn_reflns_limit_h_min -8
_diffrn_reflns_limit_k_max 16
_diffrn_reflns_limit_k_min -15
_diffrn_reflns_limit_l_max 24
_diffrn_reflns_limit_l_min -24
_diffrn_reflns_number 24367
_diffrn_reflns_theta_full 66.91
_diffrn_reflns_theta_max 66.91
_diffrn_reflns_theta_min 2.28
_exptl_absorpt_coefficient_mu 2.449
_exptl_absorpt_correction_T_max 0.9759
_exptl_absorpt_correction_T_min 0.5910
_exptl_absorpt_correction_type multi-scan
_exptl_absorpt_process_details SADABS
_exptl_crystal_colour red
_exptl_crystal_density_diffrn 1.197
_exptl_crystal_density_method 'not measured'
_exptl_crystal_description plate
_exptl_crystal_F_000 780
_exptl_crystal_size_max 0.24
_exptl_crystal_size_mid 0.11
_exptl_crystal_size_min 0.01
_refine_diff_density_max 0.479
_refine_diff_density_min -0.559
_refine_diff_density_rms 0.062
_refine_ls_extinction_method none
_refine_ls_goodness_of_fit_ref 1.014
_refine_ls_hydrogen_treatment constr
_refine_ls_matrix_type full
_refine_ls_number_parameters 452
_refine_ls_number_reflns 6946
_refine_ls_number_restraints 2
_refine_ls_restrained_S_all 1.026
_refine_ls_R_factor_all 0.0642
_refine_ls_R_factor_gt 0.0493
_refine_ls_shift/su_max 0.000
_refine_ls_shift/su_mean 0.000
_refine_ls_structure_factor_coef Fsqd
_refine_ls_weighting_details 'calc w=1/[\s^2^(Fo^2^)+(0.0701P)^2^+1.7193P] where P=(Fo^2^+2Fc^2^)/3'
_refine_ls_weighting_scheme calc
_refine_ls_wR_factor_gt 0.1232
_refine_ls_wR_factor_ref 0.1330
_reflns_number_gt 5569
_reflns_number_total 6946
_reflns_threshold_expression >2sigma(I)
_cod_data_source_file c4sc01432d2.cif
_cod_data_source_block cu_mh128_0m
_cod_depositor_comments
;
The following automatic conversions were performed:

'_symmetry_cell_setting' value 'Triclinic' changed to 'triclinic'
according to
/usr/data/users/saulius/crontab/automatic-downloads/rss-feeds/RSC/lib/dictionaries/cif_core.dic
dictionary named 'cif_core.dic' version 2.4.2 from 2011-04-26.

Automatic conversion script
Id: cif_fix_values 2281 2013-09-26 08:29:07Z andrius 

 Adding full bibliography for 1516669--1516674.cif.
;
_cod_original_cell_volume 2028.36(19)
_cod_original_sg_symbol_H-M P-1
_cod_database_code 1516672

loop_
_symmetry_equiv_pos_as_xyz
'x, y, z'
'-x, -y, -z'

loop_
_atom_site_label
_atom_site_type_symbol
_atom_site_fract_x
_atom_site_fract_y
_atom_site_fract_z
_atom_site_U_iso_or_equiv
_atom_site_adp_type
_atom_site_occupancy
_atom_site_symmetry_multiplicity
_atom_site_calc_flag
_atom_site_refinement_flags
_atom_site_disorder_assembly
_atom_site_disorder_group
Si1 Si -0.07901(12) 0.28549(6) 0.44065(4) 0.0353(2) Uani 1 1 d . . .
Si2 Si 0.26589(11) 0.01420(5) -0.18449(4) 0.02575(19) Uani 1 1 d . . .
S1 S 0.29481(9) 0.57790(4) -0.02467(3) 0.02274(16) Uani 1 1 d . . .
S2 S 0.08381(9) 0.36363(4) 0.15467(3) 0.02433(17) Uani 1 1 d . . .
S3 S 0.16952(9) 0.28671(4) -0.01377(3) 0.02366(17) Uani 1 1 d . . .
C1 C 0.2127(3) 0.52090(18) 0.06094(13) 0.0218(5) Uani 1 1 d . . .
C2 C 0.1669(4) 0.42166(18) 0.06940(13) 0.0225(5) Uani 1 1 d . . .
C3 C 0.1970(4) 0.39410(18) 0.00930(13) 0.0212(5) Uani 1 1 d . . .
C4 C 0.2689(3) 0.47086(17) -0.04853(13) 0.0213(5) Uani 1 1 d . . .
C5 C 0.1813(4) 0.54918(18) 0.12099(13) 0.0220(6) Uani 1 1 d . . .
C6 C 0.1101(4) 0.47126(18) 0.17786(13) 0.0226(6) Uani 1 1 d . . .
C7 C 0.0827(4) 0.49842(19) 0.23811(13) 0.0241(6) Uani 1 1 d . B .
C8 C 0.1359(4) 0.60095(19) 0.22012(14) 0.0252(6) Uani 1 1 d . . .
C9 C 0.1988(4) 0.63180(19) 0.14879(13) 0.0233(6) Uani 1 1 d . . .
C10 C 0.2640(4) 0.72393(19) 0.11931(15) 0.0275(6) Uani 1 1 d . . .
H10A H 0.3059 0.7448 0.0714 0.033 Uiso 1 1 calc R . .
C11 C 0.2666(4) 0.7855(2) 0.16209(16) 0.0329(7) Uani 1 1 d . . .
H11A H 0.3127 0.8488 0.1431 0.040 Uiso 1 1 calc R . .
C12 C 0.2036(4) 0.7563(2) 0.23127(16) 0.0343(7) Uani 1 1 d . . .
H12A H 0.2061 0.8001 0.2589 0.041 Uiso 1 1 calc R . .
C13 C 0.1366(4) 0.6641(2) 0.26146(15) 0.0304(6) Uani 1 1 d . . .
H13A H 0.0924 0.6447 0.3091 0.037 Uiso 1 1 calc R . .
C14 C 0.2996(4) 0.44407(18) -0.10876(13) 0.0220(5) Uani 1 1 d . . .
C15 C 0.2528(4) 0.34419(18) -0.09906(13) 0.0227(6) Uani 1 1 d . . .
C16 C 0.2886(4) 0.31697(18) -0.15937(13) 0.0230(6) Uani 1 1 d . . .
C17 C 0.3604(4) 0.40361(19) -0.21243(13) 0.0240(6) Uani 1 1 d . . .
C18 C 0.3682(4) 0.48116(18) -0.18142(13) 0.0226(6) Uani 1 1 d . . .
C19 C 0.4365(4) 0.56969(19) -0.21956(14) 0.0273(6) Uani 1 1 d . . .
H19A H 0.4423 0.6216 -0.1988 0.033 Uiso 1 1 calc R . .
C20 C 0.4968(4) 0.5811(2) -0.28906(15) 0.0328(7) Uani 1 1 d . . .
H20A H 0.5440 0.6416 -0.3162 0.039 Uiso 1 1 calc R . .
C21 C 0.4891(4) 0.5058(2) -0.31923(14) 0.0334(7) Uani 1 1 d . . .
H21A H 0.5324 0.5152 -0.3667 0.040 Uiso 1 1 calc R . .
C22 C 0.4192(4) 0.4165(2) -0.28171(14) 0.0301(6) Uani 1 1 d . . .
H22A H 0.4121 0.3656 -0.3032 0.036 Uiso 1 1 calc R . .
C23 C 0.0279(4) 0.43760(19) 0.30471(14) 0.0260(6) Uani 1 1 d . . .
C24 C -0.0135(4) 0.3808(2) 0.36052(14) 0.0306(6) Uani 1 1 d . B .
C25 C -0.2325(4) 0.2053(2) 0.41960(15) 0.0341(7) Uani 1 1 d . B .
H25A H -0.3563 0.2406 0.4225 0.041 Uiso 1 1 calc R . .
C26 C -0.1931(6) 0.1937(3) 0.3463(2) 0.0638(11) Uani 1 1 d . . .
H26A H -0.2783 0.1510 0.3396 0.096 Uiso 1 1 calc R B .
H26B H -0.0697 0.1633 0.3395 0.096 Uiso 1 1 calc R . .
H26C H -0.2063 0.2595 0.3128 0.096 Uiso 1 1 calc R . .
C27 C -0.2438(5) 0.1025(2) 0.47258(19) 0.0483(9) Uani 1 1 d . . .
H27A H -0.3252 0.0643 0.4588 0.072 Uiso 1 1 calc R B .
H27B H -0.2901 0.1111 0.5183 0.072 Uiso 1 1 calc R . .
H27C H -0.1234 0.0664 0.4745 0.072 Uiso 1 1 calc R . .
C28 C 0.1377(6) 0.2080(4) 0.4709(2) 0.0765(15) Uani 1 1 d . B .
H28A H 0.1015 0.1531 0.5127 0.092 Uiso 1 1 calc R . .
C29 C 0.2571(7) 0.2699(5) 0.4929(3) 0.119(3) Uani 1 1 d . . .
H29A H 0.3668 0.2287 0.5080 0.179 Uiso 1 1 calc R B .
H29B H 0.1918 0.2940 0.5311 0.179 Uiso 1 1 calc R . .
H29C H 0.2896 0.3269 0.4538 0.179 Uiso 1 1 calc R . .
C30 C 0.2392(6) 0.1591(3) 0.4164(3) 0.0888(17) Uani 1 1 d . . .
H30A H 0.3470 0.1187 0.4343 0.133 Uiso 1 1 calc R B .
H30B H 0.2751 0.2110 0.3743 0.133 Uiso 1 1 calc R . .
H30C H 0.1606 0.1163 0.4058 0.133 Uiso 1 1 calc R . .
C32 C -0.2498(8) 0.2805(5) 0.5760(2) 0.098(2) Uani 1 1 d . . .
H32A H -0.3020 0.3209 0.6073 0.148 Uiso 1 1 calc R A 1
H32B H -0.1448 0.2379 0.5946 0.148 Uiso 1 1 calc R A 1
H32C H -0.3400 0.2388 0.5717 0.148 Uiso 1 1 calc R A 1
C31 C -0.1920(9) 0.3484(4) 0.5058(2) 0.098(2) Uani 0.422(11) 1 d PD B 1
H31A H -0.3134 0.3564 0.4892 0.117 Uiso 0.422(11) 1 calc PR B 1
C33 C -0.1819(17) 0.4648(7) 0.4923(5) 0.068(4) Uani 0.422(11) 1 d PD B 1
H33A H -0.2494 0.4865 0.5311 0.102 Uiso 0.422(11) 1 calc PR B 1
H33B H -0.2343 0.5010 0.4496 0.102 Uiso 0.422(11) 1 calc PR B 1
H33C H -0.0556 0.4787 0.4877 0.102 Uiso 0.422(11) 1 calc PR B 1
C31A C -0.1920(9) 0.3484(4) 0.5058(2) 0.098(2) Uani 0.578(11) 1 d PD B 2
H31B H -0.0919 0.3813 0.5152 0.117 Uiso 0.578(11) 1 calc PR B 2
C33A C -0.3112(10) 0.4213(6) 0.4882(3) 0.059(3) Uani 0.578(11) 1 d PD B 2
H33D H -0.3586 0.4460 0.5282 0.089 Uiso 0.578(11) 1 calc PR B 2
H33E H -0.4098 0.3989 0.4714 0.089 Uiso 0.578(11) 1 calc PR B 2
H33F H -0.2568 0.4750 0.4514 0.089 Uiso 0.578(11) 1 calc PR B 2
C34 C 0.2735(4) 0.22270(19) -0.16905(13) 0.0242(6) Uani 1 1 d . . .
C35 C 0.2674(4) 0.1408(2) -0.17555(13) 0.0275(6) Uani 1 1 d . . .
C36 C 0.4408(4) -0.0681(2) -0.13064(17) 0.0390(7) Uani 1 1 d . . .
H36A H 0.5576 -0.0382 -0.1495 0.047 Uiso 1 1 calc R . .
C37 C 0.4094(6) -0.0686(4) -0.0546(2) 0.0823(16) Uani 1 1 d . . .
H37A H 0.5041 -0.1129 -0.0296 0.124 Uiso 1 1 calc R . .
H37B H 0.2914 -0.0924 -0.0342 0.124 Uiso 1 1 calc R . .
H37C H 0.4125 -0.0007 -0.0510 0.124 Uiso 1 1 calc R . .
C38 C 0.4687(6) -0.1743(3) -0.1391(3) 0.0862(17) Uani 1 1 d . . .
H38A H 0.5605 -0.2138 -0.1102 0.129 Uiso 1 1 calc R . .
H38B H 0.5087 -0.1713 -0.1876 0.129 Uiso 1 1 calc R . .
H38C H 0.3548 -0.2054 -0.1248 0.129 Uiso 1 1 calc R . .
C39 C 0.0271(4) -0.0217(2) -0.15755(14) 0.0294(6) Uani 1 1 d . . .
H39A H -0.0500 0.0304 -0.1885 0.035 Uiso 1 1 calc R . .
C40 C -0.0454(4) -0.0194(2) -0.08390(15) 0.0368(7) Uani 1 1 d . . .
H40A H -0.1693 -0.0387 -0.0735 0.055 Uiso 1 1 calc R . .
H40B H -0.0443 0.0481 -0.0796 0.055 Uiso 1 1 calc R . .
H40C H 0.0307 -0.0663 -0.0514 0.055 Uiso 1 1 calc R . .
C41 C -0.0025(5) -0.1214(2) -0.16893(19) 0.0438(8) Uani 1 1 d . . .
H41A H -0.1290 -0.1348 -0.1545 0.066 Uiso 1 1 calc R . .
H41B H 0.0754 -0.1750 -0.1415 0.066 Uiso 1 1 calc R . .
H41C H 0.0271 -0.1180 -0.2180 0.066 Uiso 1 1 calc R . .
C42 C 0.3349(5) 0.0196(2) -0.27823(15) 0.0438(8) Uani 1 1 d . . .
H42A H 0.3384 -0.0498 -0.2823 0.053 Uiso 1 1 calc R . .
C43 C 0.1985(7) 0.0842(3) -0.32495(18) 0.0718(13) Uani 1 1 d . . .
H43A H 0.2401 0.0854 -0.3731 0.108 Uiso 1 1 calc R . .
H43B H 0.1863 0.1523 -0.3203 0.108 Uiso 1 1 calc R . .
H43C H 0.0813 0.0565 -0.3115 0.108 Uiso 1 1 calc R . .
C44 C 0.5259(6) 0.0534(3) -0.3024(2) 0.0738(14) Uani 1 1 d . . .
H44A H 0.5574 0.0559 -0.3513 0.111 Uiso 1 1 calc R . .
H44B H 0.6125 0.0060 -0.2749 0.111 Uiso 1 1 calc R . .
H44C H 0.5296 0.1199 -0.2965 0.111 Uiso 1 1 calc R . .

loop_
_atom_site_aniso_label
_atom_site_aniso_U_11
_atom_site_aniso_U_22
_atom_site_aniso_U_33
_atom_site_aniso_U_23
_atom_site_aniso_U_13
_atom_site_aniso_U_12
Si1 0.0437(5) 0.0403(5) 0.0231(4) -0.0063(3) 0.0005(3) -0.0189(4)
Si2 0.0343(5) 0.0160(3) 0.0265(4) -0.0060(3) -0.0005(3) -0.0040(3)
S1 0.0276(4) 0.0143(3) 0.0256(3) -0.0037(2) -0.0027(3) -0.0035(2)
S2 0.0334(4) 0.0151(3) 0.0240(3) -0.0042(2) -0.0018(3) -0.0047(3)
S3 0.0307(4) 0.0142(3) 0.0255(3) -0.0046(2) -0.0010(3) -0.0044(3)
C1 0.0196(14) 0.0164(12) 0.0278(13) -0.0029(10) -0.0050(10) -0.0001(10)
C2 0.0229(15) 0.0174(12) 0.0263(13) -0.0035(10) -0.0053(10) -0.0013(10)
C3 0.0231(15) 0.0141(12) 0.0254(13) -0.0038(10) -0.0034(10) -0.0017(10)
C4 0.0218(15) 0.0136(12) 0.0275(13) -0.0038(10) -0.0044(10) -0.0008(10)
C5 0.0227(15) 0.0165(12) 0.0263(13) -0.0035(10) -0.0069(11) -0.0005(10)
C6 0.0262(15) 0.0153(12) 0.0261(13) -0.0047(10) -0.0054(11) -0.0013(10)
C7 0.0234(15) 0.0192(13) 0.0289(14) -0.0053(10) -0.0061(11) 0.0010(11)
C8 0.0245(15) 0.0201(13) 0.0316(14) -0.0066(11) -0.0090(11) 0.0009(11)
C9 0.0233(15) 0.0202(13) 0.0282(13) -0.0077(10) -0.0086(11) 0.0007(11)
C10 0.0274(16) 0.0182(13) 0.0352(15) -0.0038(11) -0.0076(12) 0.0002(11)
C11 0.0327(18) 0.0172(13) 0.0509(18) -0.0086(12) -0.0138(14) -0.0012(12)
C12 0.0411(19) 0.0218(14) 0.0468(18) -0.0170(13) -0.0159(14) 0.0020(12)
C13 0.0341(17) 0.0269(14) 0.0339(15) -0.0133(12) -0.0100(12) 0.0027(12)
C14 0.0196(14) 0.0150(12) 0.0298(13) -0.0043(10) -0.0035(10) 0.0008(10)
C15 0.0230(15) 0.0173(12) 0.0256(13) -0.0038(10) -0.0034(10) 0.0015(10)
C16 0.0227(15) 0.0178(12) 0.0277(13) -0.0055(10) -0.0035(11) -0.0003(10)
C17 0.0203(15) 0.0209(13) 0.0286(13) -0.0044(10) -0.0034(11) 0.0018(11)
C18 0.0196(15) 0.0187(12) 0.0282(13) -0.0061(10) -0.0033(10) 0.0025(10)
C19 0.0283(16) 0.0191(13) 0.0316(14) -0.0042(11) -0.0015(11) -0.0004(11)
C20 0.0325(17) 0.0237(14) 0.0350(15) 0.0016(11) -0.0003(12) -0.0028(12)
C21 0.0358(18) 0.0327(15) 0.0252(14) -0.0025(11) 0.0025(12) 0.0014(13)
C22 0.0311(17) 0.0281(14) 0.0300(14) -0.0084(11) -0.0029(12) 0.0019(12)
C23 0.0280(16) 0.0238(13) 0.0296(15) -0.0129(12) -0.0041(11) -0.0013(11)
C24 0.0362(18) 0.0281(14) 0.0289(15) -0.0115(12) -0.0001(12) -0.0036(12)
C25 0.0381(19) 0.0245(14) 0.0412(16) -0.0099(12) -0.0069(13) -0.0036(13)
C26 0.099(3) 0.047(2) 0.057(2) -0.0225(18) -0.018(2) -0.018(2)
C27 0.049(2) 0.0293(16) 0.063(2) -0.0063(15) -0.0045(17) -0.0094(15)
C28 0.069(3) 0.086(3) 0.053(2) 0.039(2) -0.029(2) -0.043(3)
C29 0.090(4) 0.178(6) 0.072(3) 0.042(4) -0.042(3) -0.090(4)
C30 0.047(3) 0.067(3) 0.116(4) 0.027(3) -0.003(3) 0.001(2)
C32 0.123(5) 0.148(5) 0.039(2) -0.042(3) 0.034(2) -0.072(4)
C31 0.165(6) 0.071(3) 0.069(3) -0.049(3) 0.068(3) -0.077(4)
C33 0.096(10) 0.054(6) 0.061(6) -0.035(5) 0.029(6) -0.030(6)
C31A 0.165(6) 0.071(3) 0.069(3) -0.049(3) 0.068(3) -0.077(4)
C33A 0.055(5) 0.086(6) 0.041(4) -0.029(4) -0.001(3) -0.001(4)
C34 0.0249(15) 0.0204(14) 0.0258(13) -0.0046(10) -0.0015(11) -0.0029(11)
C35 0.0322(17) 0.0231(14) 0.0273(14) -0.0065(11) -0.0022(11) -0.0050(12)
C36 0.0313(18) 0.0276(16) 0.0527(19) -0.0026(13) -0.0056(14) -0.0015(13)
C37 0.050(3) 0.124(4) 0.048(2) 0.010(2) -0.0174(19) 0.021(3)
C38 0.061(3) 0.0243(19) 0.171(5) -0.011(2) -0.047(3) 0.0078(18)
C39 0.0339(17) 0.0201(13) 0.0341(15) -0.0065(11) -0.0066(12) -0.0013(12)
C40 0.0353(19) 0.0345(16) 0.0390(16) -0.0088(13) 0.0011(13) -0.0066(13)
C41 0.040(2) 0.0347(17) 0.063(2) -0.0211(15) -0.0035(16) -0.0092(14)
C42 0.071(2) 0.0316(16) 0.0307(16) -0.0150(13) 0.0086(15) -0.0143(16)
C43 0.123(4) 0.062(3) 0.0289(18) -0.0069(17) -0.013(2) -0.009(3)
C44 0.090(3) 0.080(3) 0.052(2) -0.027(2) 0.036(2) -0.042(3)

loop_
_atom_type_symbol
_atom_type_description
_atom_type_scat_dispersion_real
_atom_type_scat_dispersion_imag
_atom_type_scat_source
C C 0.0181 0.0091 'International Tables Vol C Tables 4.2.6.8 and 6.1.1.4'
H H 0.0000 0.0000 'International Tables Vol C Tables 4.2.6.8 and 6.1.1.4'
Si Si 0.2541 0.3302 'International Tables Vol C Tables 4.2.6.8 and 6.1.1.4'
S S 0.3331 0.5567 'International Tables Vol C Tables 4.2.6.8 and 6.1.1.4'

loop_
_geom_angle_atom_site_label_1
_geom_angle_atom_site_label_2
_geom_angle_atom_site_label_3
_geom_angle
C24 Si1 C31 108.76(18)
C24 Si1 C25 107.58(13)
C31 Si1 C25 111.9(2)
C24 Si1 C28 107.13(15)
C31 Si1 C28 110.8(3)
C25 Si1 C28 110.48(17)
C35 Si2 C42 107.67(13)
C35 Si2 C36 106.89(13)
C42 Si2 C36 109.28(15)
C35 Si2 C39 106.99(12)
C42 Si2 C39 110.42(15)
C36 Si2 C39 115.26(13)
C4 S1 C1 90.59(12)
C2 S2 C6 89.51(12)
C3 S3 C15 89.62(12)
C5 C1 C2 113.3(2)
C5 C1 S1 135.0(2)
C2 C1 S1 111.75(19)
C3 C2 C1 113.1(2)
C3 C2 S2 134.5(2)
C1 C2 S2 112.38(19)
C2 C3 C4 112.8(2)
C2 C3 S3 134.9(2)
C4 C3 S3 112.31(18)
C14 C4 C3 113.3(2)
C14 C4 S1 135.0(2)
C3 C4 S1 111.74(18)
C1 C5 C6 111.5(2)
C1 C5 C9 141.9(2)
C6 C5 C9 106.6(2)
C7 C6 C5 111.6(2)
C7 C6 S2 135.1(2)
C5 C6 S2 113.32(18)
C6 C7 C23 126.7(2)
C6 C7 C8 105.9(2)
C23 C7 C8 127.2(2)
C13 C8 C9 120.2(3)
C13 C8 C7 130.3(3)
C9 C8 C7 109.5(2)
C10 C9 C8 121.0(2)
C10 C9 C5 132.6(2)
C8 C9 C5 106.4(2)
C9 C10 C11 117.9(3)
C9 C10 H10A 121.1
C11 C10 H10A 121.1
C12 C11 C10 121.3(3)
C12 C11 H11A 119.3
C10 C11 H11A 119.3
C11 C12 C13 121.4(3)
C11 C12 H12A 119.3
C13 C12 H12A 119.3
C12 C13 C8 118.2(3)
C12 C13 H13A 120.9
C8 C13 H13A 120.9
C4 C14 C15 111.7(2)
C4 C14 C18 141.7(2)
C15 C14 C18 106.6(2)
C16 C15 C14 111.3(2)
C16 C15 S3 135.6(2)
C14 C15 S3 113.09(19)
C15 C16 C34 127.6(2)
C15 C16 C17 106.3(2)
C34 C16 C17 125.9(2)
C22 C17 C18 120.2(2)
C22 C17 C16 130.7(2)
C18 C17 C16 109.1(2)
C19 C18 C17 120.7(2)
C19 C18 C14 132.6(2)
C17 C18 C14 106.7(2)
C18 C19 C20 118.4(2)
C18 C19 H19A 120.8
C20 C19 H19A 120.8
C21 C20 C19 120.9(3)
C21 C20 H20A 119.5
C19 C20 H20A 119.5
C20 C21 C22 121.5(3)
C20 C21 H21A 119.3
C22 C21 H21A 119.3
C17 C22 C21 118.3(3)
C17 C22 H22A 120.8
C21 C22 H22A 120.8
C24 C23 C7 176.1(3)
C23 C24 Si1 174.3(2)
C26 C25 C27 110.2(3)
C26 C25 Si1 114.6(2)
C27 C25 Si1 113.3(2)
C26 C25 H25A 106.0
C27 C25 H25A 106.0
Si1 C25 H25A 106.0
C25 C26 H26A 109.5
C25 C26 H26B 109.5
H26A C26 H26B 109.5
C25 C26 H26C 109.5
H26A C26 H26C 109.5
H26B C26 H26C 109.5
C25 C27 H27A 109.5
C25 C27 H27B 109.5
H27A C27 H27B 109.5
C25 C27 H27C 109.5
H27A C27 H27C 109.5
H27B C27 H27C 109.5
C29 C28 C30 111.8(4)
C29 C28 Si1 111.1(4)
C30 C28 Si1 112.0(3)
C29 C28 H28A 107.2
C30 C28 H28A 107.2
Si1 C28 H28A 107.2
C28 C29 H29A 109.5
C28 C29 H29B 109.5
H29A C29 H29B 109.5
C28 C29 H29C 109.5
H29A C29 H29C 109.5
H29B C29 H29C 109.5
C28 C30 H30A 109.5
C28 C30 H30B 109.5
H30A C30 H30B 109.5
C28 C30 H30C 109.5
H30A C30 H30C 109.5
H30B C30 H30C 109.5
C31 C32 H32A 109.5
C31 C32 H32B 109.5
H32A C32 H32B 109.5
C31 C32 H32C 109.5
H32A C32 H32C 109.5
H32B C32 H32C 109.5
C32 C31 C33 122.9(5)
C32 C31 Si1 115.8(4)
C33 C31 Si1 119.7(4)
C32 C31 H31A 94.3
C33 C31 H31A 94.3
Si1 C31 H31A 94.3
C31 C33 H33A 109.5
C31 C33 H33B 109.5
H33A C33 H33B 109.5
C31 C33 H33C 109.5
H33A C33 H33C 109.5
H33B C33 H33C 109.5
H33D C33A H33E 109.5
H33D C33A H33F 109.5
H33E C33A H33F 109.5
C35 C34 C16 176.9(3)
C34 C35 Si2 178.0(3)
C37 C36 C38 111.9(4)
C37 C36 Si2 113.7(2)
C38 C36 Si2 112.7(3)
C37 C36 H36A 105.9
C38 C36 H36A 105.9
Si2 C36 H36A 105.9
C36 C37 H37A 109.5
C36 C37 H37B 109.5
H37A C37 H37B 109.5
C36 C37 H37C 109.5
H37A C37 H37C 109.5
H37B C37 H37C 109.5
C36 C38 H38A 109.5
C36 C38 H38B 109.5
H38A C38 H38B 109.5
C36 C38 H38C 109.5
H38A C38 H38C 109.5
H38B C38 H38C 109.5
C40 C39 C41 110.3(2)
C40 C39 Si2 113.9(2)
C41 C39 Si2 113.8(2)
C40 C39 H39A 106.0
C41 C39 H39A 106.0
Si2 C39 H39A 106.0
C39 C40 H40A 109.5
C39 C40 H40B 109.5
H40A C40 H40B 109.5
C39 C40 H40C 109.5
H40A C40 H40C 109.5
H40B C40 H40C 109.5
C39 C41 H41A 109.5
C39 C41 H41B 109.5
H41A C41 H41B 109.5
C39 C41 H41C 109.5
H41A C41 H41C 109.5
H41B C41 H41C 109.5
C43 C42 C44 111.4(3)
C43 C42 Si2 112.2(2)
C44 C42 Si2 111.5(2)
C43 C42 H42A 107.1
C44 C42 H42A 107.1
Si2 C42 H42A 107.1
C42 C43 H43A 109.5
C42 C43 H43B 109.5
H43A C43 H43B 109.5
C42 C43 H43C 109.5
H43A C43 H43C 109.5
H43B C43 H43C 109.5
C42 C44 H44A 109.5
C42 C44 H44B 109.5
H44A C44 H44B 109.5
C42 C44 H44C 109.5
H44A C44 H44C 109.5
H44B C44 H44C 109.5

loop_
_geom_bond_atom_site_label_1
_geom_bond_atom_site_label_2
_geom_bond_distance
Si1 C24 1.835(3)
Si1 C31 1.850(4)
Si1 C25 1.881(3)
Si1 C28 1.916(5)
Si2 C35 1.842(3)
Si2 C42 1.884(3)
Si2 C36 1.888(3)
Si2 C39 1.889(3)
S1 C4 1.750(2)
S1 C1 1.750(3)
S2 C2 1.750(3)
S2 C6 1.751(2)
S3 C3 1.749(2)
S3 C15 1.749(3)
C1 C5 1.371(4)
C1 C2 1.435(4)
C2 C3 1.366(4)
C3 C4 1.439(3)
C4 C14 1.363(4)
C5 C6 1.436(4)
C5 C9 1.458(4)
C6 C7 1.367(4)
C7 C23 1.412(4)
C7 C8 1.473(4)
C8 C13 1.388(4)
C8 C9 1.416(4)
C9 C10 1.380(4)
C10 C11 1.397(4)
C10 H10A 0.9500
C11 C12 1.377(4)
C11 H11A 0.9500
C12 C13 1.388(4)
C12 H12A 0.9500
C13 H13A 0.9500
C14 C15 1.442(4)
C14 C18 1.458(4)
C15 C16 1.369(4)
C16 C34 1.416(4)
C16 C17 1.476(4)
C17 C22 1.381(4)
C17 C18 1.419(4)
C18 C19 1.380(4)
C19 C20 1.390(4)
C19 H19A 0.9500
C20 C21 1.379(4)
C20 H20A 0.9500
C21 C22 1.390(4)
C21 H21A 0.9500
C22 H22A 0.9500
C23 C24 1.208(4)
C25 C26 1.529(5)
C25 C27 1.537(4)
C25 H25A 1.0000
C26 H26A 0.9800
C26 H26B 0.9800
C26 H26C 0.9800
C27 H27A 0.9800
C27 H27B 0.9800
C27 H27C 0.9800
C28 C29 1.517(6)
C28 C30 1.532(7)
C28 H28A 1.0000
C29 H29A 0.9800
C29 H29B 0.9800
C29 H29C 0.9800
C30 H30A 0.9800
C30 H30B 0.9800
C30 H30C 0.9800
C32 C31 1.509(6)
C32 H32A 0.9800
C32 H32B 0.9800
C32 H32C 0.9800
C31 C33 1.588(9)
C31 H31A 1.0000
C33 H33A 0.9800
C33 H33B 0.9800
C33 H33C 0.9800
C33A H33D 0.9800
C33A H33E 0.9800
C33A H33F 0.9800
C34 C35 1.203(4)
C36 C37 1.529(5)
C36 C38 1.535(5)
C36 H36A 1.0000
C37 H37A 0.9800
C37 H37B 0.9800
C37 H37C 0.9800
C38 H38A 0.9800
C38 H38B 0.9800
C38 H38C 0.9800
C39 C40 1.526(4)
C39 C41 1.532(4)
C39 H39A 1.0000
C40 H40A 0.9800
C40 H40B 0.9800
C40 H40C 0.9800
C41 H41A 0.9800
C41 H41B 0.9800
C41 H41C 0.9800
C42 C43 1.525(5)
C42 C44 1.539(5)
C42 H42A 1.0000
C43 H43A 0.9800
C43 H43B 0.9800
C43 H43C 0.9800
C44 H44A 0.9800
C44 H44B 0.9800
C44 H44C 0.9800

loop_
_geom_torsion_atom_site_label_1
_geom_torsion_atom_site_label_2
_geom_torsion_atom_site_label_3
_geom_torsion_atom_site_label_4
_geom_torsion
C4 S1 C1 C5 -179.7(3)
C4 S1 C1 C2 -0.1(2)
C5 C1 C2 C3 179.5(2)
S1 C1 C2 C3 -0.1(3)
C5 C1 C2 S2 -0.2(3)
S1 C1 C2 S2 -179.81(13)
C6 S2 C2 C3 -179.4(3)
C6 S2 C2 C1 0.1(2)
C1 C2 C3 C4 0.4(3)
S2 C2 C3 C4 180.0(2)
C1 C2 C3 S3 -180.0(2)
S2 C2 C3 S3 -0.4(5)
C15 S3 C3 C2 -179.6(3)
C15 S3 C3 C4 0.0(2)
C2 C3 C4 C14 180.0(2)
S3 C3 C4 C14 0.2(3)
C2 C3 C4 S1 -0.5(3)
S3 C3 C4 S1 179.78(13)
C1 S1 C4 C14 179.8(3)
C1 S1 C4 C3 0.4(2)
C2 C1 C5 C6 0.1(3)
S1 C1 C5 C6 179.6(2)
C2 C1 C5 C9 178.2(3)
S1 C1 C5 C9 -2.3(6)
C1 C5 C6 C7 178.6(2)
C9 C5 C6 C7 -0.2(3)
C1 C5 C6 S2 0.0(3)
C9 C5 C6 S2 -178.74(17)
C2 S2 C6 C7 -178.2(3)
C2 S2 C6 C5 -0.1(2)
C5 C6 C7 C23 -174.7(3)
S2 C6 C7 C23 3.5(5)
C5 C6 C7 C8 1.0(3)
S2 C6 C7 C8 179.1(2)
C6 C7 C8 C13 -179.5(3)
C23 C7 C8 C13 -3.9(5)
C6 C7 C8 C9 -1.4(3)
C23 C7 C8 C9 174.2(3)
C13 C8 C9 C10 1.0(4)
C7 C8 C9 C10 -177.3(2)
C13 C8 C9 C5 179.6(2)
C7 C8 C9 C5 1.3(3)
C1 C5 C9 C10 -0.4(6)
C6 C5 C9 C10 177.7(3)
C1 C5 C9 C8 -178.8(3)
C6 C5 C9 C8 -0.7(3)
C8 C9 C10 C11 0.2(4)
C5 C9 C10 C11 -178.0(3)
C9 C10 C11 C12 -1.0(4)
C10 C11 C12 C13 0.6(4)
C11 C12 C13 C8 0.6(4)
C9 C8 C13 C12 -1.3(4)
C7 C8 C13 C12 176.5(3)
C3 C4 C14 C15 -0.4(3)
S1 C4 C14 C15 -179.8(2)
C3 C4 C14 C18 -178.7(3)
S1 C4 C14 C18 1.9(6)
C4 C14 C15 C16 -178.4(2)
C18 C14 C15 C16 0.6(3)
C4 C14 C15 S3 0.4(3)
C18 C14 C15 S3 179.32(17)
C3 S3 C15 C16 178.1(3)
C3 S3 C15 C14 -0.2(2)
C14 C15 C16 C34 174.9(3)
S3 C15 C16 C34 -3.5(5)
C14 C15 C16 C17 -0.9(3)
S3 C15 C16 C17 -179.3(2)
C15 C16 C17 C22 179.4(3)
C34 C16 C17 C22 3.5(5)
C15 C16 C17 C18 0.9(3)
C34 C16 C17 C18 -175.0(3)
C22 C17 C18 C19 -0.9(4)
C16 C17 C18 C19 177.8(2)
C22 C17 C18 C14 -179.2(2)
C16 C17 C18 C14 -0.6(3)
C4 C14 C18 C19 0.3(6)
C15 C14 C18 C19 -178.0(3)
C4 C14 C18 C17 178.4(3)
C15 C14 C18 C17 0.0(3)
C17 C18 C19 C20 0.3(4)
C14 C18 C19 C20 178.1(3)
C18 C19 C20 C21 -0.2(4)
C19 C20 C21 C22 0.7(5)
C18 C17 C22 C21 1.4(4)
C16 C17 C22 C21 -176.9(3)
C20 C21 C22 C17 -1.3(4)
C6 C7 C23 C24 33(5)
C8 C7 C23 C24 -142(4)
C7 C23 C24 Si1 -39(7)
C31 Si1 C24 C23 -151(3)
C25 Si1 C24 C23 -29(3)
C28 Si1 C24 C23 90(3)
C24 Si1 C25 C26 31.5(3)
C31 Si1 C25 C26 150.9(3)
C28 Si1 C25 C26 -85.2(3)
C24 Si1 C25 C27 159.2(2)
C31 Si1 C25 C27 -81.4(3)
C28 Si1 C25 C27 42.5(3)
C24 Si1 C28 C29 67.1(4)
C31 Si1 C28 C29 -51.4(4)
C25 Si1 C28 C29 -176.0(3)
C24 Si1 C28 C30 -58.7(3)
C31 Si1 C28 C30 -177.2(3)
C25 Si1 C28 C30 58.2(3)
C24 Si1 C31 C32 -178.1(4)
C25 Si1 C31 C32 63.2(5)
C28 Si1 C31 C32 -60.6(5)
C24 Si1 C31 C33 -12.4(8)
C25 Si1 C31 C33 -131.1(7)
C28 Si1 C31 C33 105.1(7)
C15 C16 C34 C35 -69(6)
C17 C16 C34 C35 106(6)
C16 C34 C35 Si2 -14(12)
C42 Si2 C35 C34 -98(7)
C36 Si2 C35 C34 19(7)
C39 Si2 C35 C34 143(7)
C35 Si2 C36 C37 57.2(3)
C42 Si2 C36 C37 173.5(3)
C39 Si2 C36 C37 -61.5(3)
C35 Si2 C36 C38 -174.0(3)
C42 Si2 C36 C38 -57.8(3)
C39 Si2 C36 C38 67.2(3)
C35 Si2 C39 C40 -58.3(2)
C42 Si2 C39 C40 -175.2(2)
C36 Si2 C39 C40 60.4(2)
C35 Si2 C39 C41 174.1(2)
C42 Si2 C39 C41 57.2(2)
C36 Si2 C39 C41 -67.2(3)
C35 Si2 C42 C43 -64.8(3)
C36 Si2 C42 C43 179.4(3)
C39 Si2 C42 C43 51.6(3)
C35 Si2 C42 C44 60.9(3)
C36 Si2 C42 C44 -54.8(3)
C39 Si2 C42 C44 177.4(3)
